data_7111987
loop_
_publ_author_name
'A. J. Falzone'
'J. Nguyen'
'W. W. Weare'
'R. D. Sommer'
'P. D. Boyleb'

_publ_section_title
;
 An unsupported metal hydroxide for the design of molecular mu-oxo bridged
 heterobimetallic complexes
;
_journal_name_full Chem.Commun.
_journal_page_first 2139
_journal_paper_doi 10.1039/c3cc49066a
_journal_volume 50
_journal_year 2014
_chemical_formula_sum 'C93 H50 B2 Cr F48 N5 O'
_chemical_formula_weight 2239.00
_chemical_name_systematic
; 
 ? 
;
_space_group_IT_number 15
_symmetry_cell_setting monoclinic
_symmetry_space_group_name_Hall '-C 2yc'
_symmetry_space_group_name_H-M 'C 1 2/c 1'
_atom_sites_solution_hydrogens geom
_atom_sites_solution_primary direct
_atom_sites_solution_secondary difmap
_audit_creation_method SHELXL-97
_cell_angle_alpha 90.00
_cell_angle_beta 90.620(11)
_cell_angle_gamma 90.00
_cell_formula_units_Z 4
_cell_length_a 19.817(5)
_cell_length_b 16.704(4)
_cell_length_c 28.732(7)
_cell_measurement_reflns_used 9700
_cell_measurement_temperature 110
_cell_measurement_theta_max 32.53
_cell_measurement_theta_min 2.44
_cell_volume 9510(4)
_computing_cell_refinement SAINT
_computing_data_collection Apex2
_computing_data_reduction SAINT
_computing_molecular_graphics NRCVAX
_computing_publication_material cif2tables.py
_computing_structure_refinement XL
_computing_structure_solution SIR92
_diffrn_ambient_temperature 110
_diffrn_measured_fraction_theta_full 0.998
_diffrn_measured_fraction_theta_max 0.998
_diffrn_measurement_device_type 'Bruker-Nonius Kappa Axis X8 Apex2'
_diffrn_measurement_method 'omega and phi scans'
_diffrn_radiation_monochromator graphite
_diffrn_radiation_source 'fine-focus sealed tube'
_diffrn_radiation_type MoK\a
_diffrn_radiation_wavelength 0.71073
_diffrn_reflns_av_R_equivalents 0.0413
_diffrn_reflns_av_sigmaI/netI 0.0338
_diffrn_reflns_limit_h_max 32
_diffrn_reflns_limit_h_min -32
_diffrn_reflns_limit_k_max 26
_diffrn_reflns_limit_k_min -26
_diffrn_reflns_limit_l_max 46
_diffrn_reflns_limit_l_min -46
_diffrn_reflns_number 205349
_diffrn_reflns_theta_full 35.10
_diffrn_reflns_theta_max 35.10
_diffrn_reflns_theta_min 2.06
_exptl_absorpt_coefficient_mu 0.265
_exptl_absorpt_correction_T_max 0.9440
_exptl_absorpt_correction_T_min 0.9135
_exptl_absorpt_correction_type multi-scan
_exptl_absorpt_process_details SADABS
_exptl_crystal_colour purple
_exptl_crystal_density_diffrn 1.564
_exptl_crystal_density_method 'not measured'
_exptl_crystal_description prism
_exptl_crystal_F_000 4468
_exptl_crystal_size_max 0.35
_exptl_crystal_size_mid 0.29
_exptl_crystal_size_min 0.22
_platon_squeeze_details
;
Acta Cryst. (1990), A46, 194 as the 'BYPASS procedure' P. v.d. Sluis & A.L. Spek
;
_refine_diff_density_max 0.937
_refine_diff_density_min -0.934
_refine_diff_density_rms 0.080
_refine_ls_extinction_method none
_refine_ls_goodness_of_fit_ref 1.051
_refine_ls_hydrogen_treatment constr
_refine_ls_matrix_type full
_refine_ls_number_parameters 736
_refine_ls_number_reflns 21029
_refine_ls_number_restraints 0
_refine_ls_restrained_S_all 1.051
_refine_ls_R_factor_all 0.0846
_refine_ls_R_factor_gt 0.0628
_refine_ls_shift/su_max 0.001
_refine_ls_shift/su_mean 0.000
_refine_ls_structure_factor_coef Fsqd
_refine_ls_weighting_details 'calc w=1/[\s^2^(Fo^2^)+(0.0928P)^2^+9.6993P] where P=(Fo^2^+2Fc^2^)/3'
_refine_ls_weighting_scheme calc
_refine_ls_wR_factor_gt 0.1706
_refine_ls_wR_factor_ref 0.1822
_reflns_number_gt 15693
_reflns_number_total 21029
_reflns_threshold_expression >2sigma(I)
_cod_data_source_file c3cc49066a.txt
_cod_data_source_block x12031
_cod_original_sg_symbol_H-M 'C 2/c'
_cod_database_code 7111987

loop_
_symmetry_equiv_pos_as_xyz
'x, y, z'
'-x, y, -z+1/2'
'x+1/2, y+1/2, z'
'-x+1/2, y+1/2, -z+1/2'
'-x, -y, -z'
'x, -y, z-1/2'
'-x+1/2, -y+1/2, -z'
'x+1/2, -y+1/2, z-1/2'

loop_
_atom_site_label
_atom_site_type_symbol
_atom_site_fract_x
_atom_site_fract_y
_atom_site_fract_z
_atom_site_U_iso_or_equiv
_atom_site_adp_type
_atom_site_occupancy
_atom_site_symmetry_multiplicity
_atom_site_calc_flag
_atom_site_refinement_flags
_atom_site_disorder_assembly
_atom_site_disorder_group
Cr1 Cr 0.0000 0.080376(17) 0.2500 0.01615(7) Uani 1 2 d S . .
O1 O 0.0000 0.19254(9) 0.2500 0.0227(3) Uani 1 2 d S . .
H1H H -0.0391 0.2093 0.2441 0.034 Uiso 0.50 1 calc PR . .
N1 N 0.08062(6) 0.07113(7) 0.20480(4) 0.0180(2) Uani 1 1 d . . .
N2 N 0.07651(6) 0.07830(7) 0.29948(4) 0.0210(2) Uani 1 1 d . . .
N3 N 0.0000 -0.04482(10) 0.2500 0.0212(3) Uani 1 2 d S . .
C1 C 0.08520(7) 0.11963(9) 0.16756(5) 0.0208(2) Uani 1 1 d . . .
H1 H 0.0533 0.1618 0.1641 0.025 Uiso 1 1 calc R . .
C2 C 0.13428(8) 0.11072(9) 0.13424(5) 0.0235(3) Uani 1 1 d . . .
H2 H 0.1356 0.1452 0.1080 0.028 Uiso 1 1 calc R . .
C3 C 0.18142(8) 0.05067(10) 0.13997(5) 0.0256(3) Uani 1 1 d . . .
H3 H 0.2150 0.0420 0.1171 0.031 Uiso 1 1 calc R . .
C4 C 0.17921(8) 0.00318(10) 0.17940(5) 0.0247(3) Uani 1 1 d . . .
H4 H 0.2125 -0.0369 0.1844 0.030 Uiso 1 1 calc R . .
C5 C 0.12821(7) 0.01432(8) 0.21163(5) 0.0203(2) Uani 1 1 d . . .
C6 C 0.12416(8) -0.03601(9) 0.25640(6) 0.0257(3) Uani 1 1 d . . .
C7 C 0.18541(10) -0.09171(12) 0.25971(7) 0.0383(4) Uani 1 1 d . . .
H7A H 0.1853 -0.1282 0.2330 0.057 Uiso 1 1 calc R . .
H7B H 0.1833 -0.1228 0.2886 0.057 Uiso 1 1 calc R . .
H7C H 0.2269 -0.0598 0.2597 0.057 Uiso 1 1 calc R . .
C8 C 0.12454(8) 0.02090(10) 0.29841(5) 0.0257(3) Uani 1 1 d . . .
C9 C 0.17445(11) 0.01820(14) 0.33266(6) 0.0395(4) Uani 1 1 d . . .
H9 H 0.2069 -0.0237 0.3326 0.047 Uiso 1 1 calc R . .
C10 C 0.17709(11) 0.07643(16) 0.36692(7) 0.0440(5) Uani 1 1 d . . .
H10 H 0.2110 0.0745 0.3905 0.053 Uiso 1 1 calc R . .
C11 C 0.13026(9) 0.13684(14) 0.36650(6) 0.0363(4) Uani 1 1 d . . .
H11 H 0.1316 0.1781 0.3892 0.044 Uiso 1 1 calc R . .
C12 C 0.08114(8) 0.13602(11) 0.33218(6) 0.0281(3) Uani 1 1 d . . .
H12 H 0.0490 0.1782 0.3315 0.034 Uiso 1 1 calc R . .
C13 C 0.05876(9) -0.08548(9) 0.25403(6) 0.0268(3) Uani 1 1 d . . .
C14 C 0.05997(11) -0.16877(10) 0.25475(8) 0.0396(5) Uani 1 1 d . . .
H14 H 0.1015 -0.1967 0.2585 0.048 Uiso 1 1 calc R . .
C15 C 0.0000 -0.21027(14) 0.2500 0.0478(8) Uani 1 2 d S . .
H15 H 0.0000 -0.2671 0.2500 0.057 Uiso 1 2 calc SR . .
B1 B 0.37474(7) 0.15494(9) 0.09784(5) 0.0173(2) Uani 1 1 d . . .
C16 C 0.31693(7) 0.19946(8) 0.12950(5) 0.0168(2) Uani 1 1 d . . .
C17 C 0.30484(7) 0.18044(8) 0.17622(5) 0.0172(2) Uani 1 1 d . . .
H17 H 0.3327 0.1419 0.1913 0.021 Uiso 1 1 calc R . .
C18 C 0.25279(7) 0.21659(8) 0.20123(5) 0.0176(2) Uani 1 1 d . . .
C19 C 0.21083(7) 0.27332(8) 0.18080(5) 0.0186(2) Uani 1 1 d . . .
H19 H 0.1751 0.2972 0.1977 0.022 Uiso 1 1 calc R . .
C20 C 0.22273(7) 0.29413(8) 0.13471(5) 0.0179(2) Uani 1 1 d . . .
C21 C 0.27496(7) 0.25887(8) 0.10992(5) 0.0186(2) Uani 1 1 d . . .
H21 H 0.2825 0.2755 0.0788 0.022 Uiso 1 1 calc R . .
C22 C 0.24185(8) 0.19257(9) 0.25088(5) 0.0217(3) Uani 1 1 d . . .
F1 F 0.25360(6) 0.11455(6) 0.25808(3) 0.0322(2) Uani 1 1 d . . .
F2 F 0.28279(6) 0.23124(7) 0.28068(3) 0.0348(2) Uani 1 1 d . . .
F3 F 0.17892(6) 0.20730(8) 0.26462(4) 0.0404(3) Uani 1 1 d . . .
C23 C 0.17841(8) 0.35557(9) 0.11162(5) 0.0226(3) Uani 1 1 d . . .
F4 F 0.16862(5) 0.34083(6) 0.06635(3) 0.0295(2) Uani 1 1 d . . .
F5 F 0.11731(5) 0.36008(7) 0.13109(4) 0.0359(2) Uani 1 1 d . . .
F6 F 0.20488(6) 0.42968(6) 0.11436(4) 0.0360(2) Uani 1 1 d . . .
C24 C 0.42220(7) 0.22372(8) 0.07380(5) 0.0172(2) Uani 1 1 d . . .
C25 C 0.44037(7) 0.22313(9) 0.02678(5) 0.0197(2) Uani 1 1 d . . .
H25 H 0.4234 0.1819 0.0071 0.024 Uiso 1 1 calc R . .
C26 C 0.48256(8) 0.28121(10) 0.00807(5) 0.0236(3) Uani 1 1 d . . .
C27 C 0.50877(8) 0.34249(9) 0.03527(5) 0.0243(3) Uani 1 1 d . A .
H27 H 0.5380 0.3816 0.0225 0.029 Uiso 1 1 calc R . .
C28 C 0.49086(8) 0.34471(9) 0.08167(6) 0.0251(3) Uani 1 1 d . . .
C29 C 0.44841(8) 0.28660(9) 0.10048(5) 0.0227(3) Uani 1 1 d . A .
H29 H 0.4370 0.2899 0.1325 0.027 Uiso 1 1 calc R . .
C30 C 0.50229(11) 0.27835(14) -0.04206(6) 0.0390(4) Uani 1 1 d . . .
F7 F 0.46381(16) 0.2337(2) -0.06730(5) 0.1763(19) Uani 1 1 d . . .
F8 F 0.56519(10) 0.25439(11) -0.04802(5) 0.0735(6) Uani 1 1 d . . .
F9 F 0.50160(9) 0.35151(11) -0.06182(5) 0.0660(5) Uani 1 1 d . . .
C31 C 0.51841(13) 0.40909(13) 0.11233(8) 0.0464(6) Uani 0.712(13) 1 d P A 1
F10 F 0.5508(4) 0.4647(3) 0.09020(17) 0.093(2) Uani 0.712(13) 1 d P A 1
F11 F 0.5622(2) 0.3778(3) 0.14439(18) 0.0834(15) Uani 0.712(13) 1 d P A 1
F12 F 0.4731(3) 0.4419(3) 0.1387(2) 0.0780(18) Uani 0.712(13) 1 d P A 1
C31' C 0.51841(13) 0.40909(13) 0.11233(8) 0.0464(6) Uani 0.288(13) 1 d P A 2
F10' F 0.4732(10) 0.4735(11) 0.1121(10) 0.148(8) Uani 0.288(13) 1 d P A 2
F11' F 0.524(2) 0.3976(12) 0.1524(3) 0.181(14) Uani 0.288(13) 1 d P A 2
F12' F 0.5701(9) 0.4436(13) 0.0971(6) 0.138(8) Uani 0.288(13) 1 d P A 2
C32 C 0.34001(7) 0.09847(8) 0.05727(5) 0.0173(2) Uani 1 1 d . . .
C33 C 0.27286(7) 0.10112(8) 0.04229(5) 0.0185(2) Uani 1 1 d . B .
H33 H 0.2436 0.1398 0.0555 0.022 Uiso 1 1 calc R . .
C34 C 0.24703(7) 0.04877(9) 0.00842(5) 0.0207(2) Uani 1 1 d . . .
C35 C 0.28853(8) -0.00701(9) -0.01267(5) 0.0228(3) Uani 1 1 d . B .
H35 H 0.2711 -0.0431 -0.0353 0.027 Uiso 1 1 calc R . .
C36 C 0.35598(7) -0.00873(8) 0.00013(5) 0.0212(2) Uani 1 1 d . . .
C37 C 0.38104(7) 0.04179(8) 0.03471(5) 0.0198(2) Uani 1 1 d . B .
H37 H 0.4273 0.0380 0.0434 0.024 Uiso 1 1 calc R . .
C38 C 0.17434(8) 0.05280(12) -0.00570(6) 0.0290(3) Uani 0.652(7) 1 d P B 3
F13 F 0.16486(14) 0.0892(2) -0.04568(12) 0.0557(11) Uani 0.652(7) 1 d P B 3
F14 F 0.13464(10) 0.0827(3) 0.02487(9) 0.0606(14) Uani 0.652(7) 1 d P B 3
F15 F 0.14838(11) -0.02255(13) -0.01475(13) 0.0550(10) Uani 0.652(7) 1 d P B 3
C38' C 0.17434(8) 0.05280(12) -0.00570(6) 0.0290(3) Uani 0.348(7) 1 d P B 4
F13' F 0.1362(2) 0.0194(6) 0.0223(3) 0.100(5) Uani 0.348(7) 1 d P B 4
F14' F 0.1609(3) 0.0350(8) -0.0456(2) 0.104(5) Uani 0.348(7) 1 d P B 4
F15' F 0.1528(3) 0.1333(3) -0.0023(4) 0.089(3) Uani 0.348(7) 1 d P B 4
C39 C 0.40377(9) -0.06266(11) -0.02505(6) 0.0312(3) Uani 1 1 d . B .
F16 F 0.43538(7) -0.02355(9) -0.05925(5) 0.0535(4) Uani 1 1 d . . .
F17 F 0.45418(8) -0.08909(9) 0.00225(5) 0.0553(4) Uani 1 1 d . . .
F18 F 0.37426(8) -0.12483(10) -0.04464(7) 0.0738(6) Uani 1 1 d . . .
C40 C 0.42021(7) 0.09474(8) 0.13104(5) 0.0178(2) Uani 1 1 d . . .
C41 C 0.48623(7) 0.10960(9) 0.14644(5) 0.0199(2) Uani 1 1 d . . .
H41 H 0.5073 0.1585 0.1380 0.024 Uiso 1 1 calc R . .
C42 C 0.52226(7) 0.05469(9) 0.17382(5) 0.0224(3) Uani 1 1 d . . .
C43 C 0.49382(8) -0.01746(9) 0.18718(5) 0.0243(3) Uani 1 1 d . . .
H43 H 0.5186 -0.0549 0.2055 0.029 Uiso 1 1 calc R . .
C44 C 0.42781(8) -0.03314(9) 0.17291(5) 0.0226(3) Uani 1 1 d . . .
C45 C 0.39237(7) 0.02149(8) 0.14563(5) 0.0209(2) Uani 1 1 d . . .
H45 H 0.3474 0.0089 0.1364 0.025 Uiso 1 1 calc R . .
C46 C 0.59205(8) 0.07498(11) 0.19040(6) 0.0288(3) Uani 1 1 d . . .
F19 F 0.59074(6) 0.12516(9) 0.22684(5) 0.0492(3) Uani 1 1 d . . .
F20 F 0.62672(6) 0.01158(8) 0.20575(6) 0.0525(4) Uani 1 1 d . . .
F21 F 0.62930(7) 0.10823(12) 0.15807(5) 0.0630(5) Uani 1 1 d . . .
C47 C 0.39570(9) -0.11089(10) 0.18603(7) 0.0318(3) Uani 1 1 d . . .
F22 F 0.40493(13) -0.16721(10) 0.15511(7) 0.0881(7) Uani 1 1 d . . .
F23 F 0.42019(10) -0.14155(10) 0.22538(7) 0.0771(6) Uani 1 1 d . . .
F24 F 0.33028(7) -0.10546(9) 0.19223(9) 0.0871(7) Uani 1 1 d . . .

loop_
_atom_site_aniso_label
_atom_site_aniso_U_11
_atom_site_aniso_U_22
_atom_site_aniso_U_33
_atom_site_aniso_U_23
_atom_site_aniso_U_13
_atom_site_aniso_U_12
Cr1 0.01709(13) 0.01213(11) 0.01934(14) 0.000 0.00485(10) 0.000
O1 0.0211(7) 0.0191(6) 0.0280(7) 0.000 -0.0019(6) 0.000
N1 0.0174(5) 0.0181(5) 0.0187(5) 0.0024(4) 0.0033(4) -0.0006(4)
N2 0.0191(5) 0.0220(5) 0.0222(5) 0.0028(4) 0.0051(4) 0.0003(4)
N3 0.0264(8) 0.0141(6) 0.0231(8) 0.000 0.0099(6) 0.000
C1 0.0191(6) 0.0228(6) 0.0206(6) 0.0044(5) 0.0012(5) -0.0038(5)
C2 0.0232(6) 0.0288(7) 0.0187(6) 0.0017(5) 0.0026(5) -0.0094(5)
C3 0.0212(6) 0.0333(7) 0.0225(6) -0.0033(5) 0.0071(5) -0.0065(5)
C4 0.0199(6) 0.0284(7) 0.0260(7) -0.0013(5) 0.0070(5) 0.0014(5)
C5 0.0187(6) 0.0204(6) 0.0220(6) 0.0011(5) 0.0052(5) 0.0014(4)
C6 0.0278(7) 0.0227(6) 0.0268(7) 0.0070(5) 0.0084(6) 0.0095(5)
C7 0.0370(9) 0.0362(9) 0.0418(10) 0.0119(7) 0.0096(8) 0.0201(7)
C8 0.0266(7) 0.0299(7) 0.0207(6) 0.0091(5) 0.0060(5) 0.0070(6)
C9 0.0379(10) 0.0550(12) 0.0256(8) 0.0131(8) -0.0009(7) 0.0170(8)
C10 0.0393(10) 0.0730(15) 0.0198(7) 0.0077(8) -0.0031(7) 0.0073(10)
C11 0.0277(8) 0.0590(12) 0.0225(7) -0.0056(7) 0.0047(6) -0.0064(8)
C12 0.0199(6) 0.0347(8) 0.0297(7) -0.0070(6) 0.0050(5) -0.0040(6)
C13 0.0339(8) 0.0170(6) 0.0297(7) 0.0048(5) 0.0150(6) 0.0056(5)
C14 0.0492(11) 0.0166(6) 0.0537(11) 0.0076(7) 0.0268(9) 0.0098(6)
C15 0.0661(19) 0.0122(8) 0.0660(19) 0.000 0.0400(16) 0.000
B1 0.0166(6) 0.0182(6) 0.0170(6) -0.0010(5) 0.0037(5) -0.0013(5)
C16 0.0167(5) 0.0171(5) 0.0165(5) -0.0010(4) 0.0030(4) -0.0025(4)
C17 0.0177(5) 0.0172(5) 0.0167(5) -0.0007(4) 0.0024(4) -0.0020(4)
C18 0.0191(5) 0.0184(5) 0.0155(5) -0.0011(4) 0.0039(4) -0.0040(4)
C19 0.0170(5) 0.0201(5) 0.0189(6) -0.0035(4) 0.0040(4) -0.0014(4)
C20 0.0173(5) 0.0184(5) 0.0181(5) -0.0022(4) 0.0021(4) -0.0005(4)
C21 0.0188(6) 0.0199(5) 0.0172(5) -0.0004(4) 0.0034(4) -0.0007(4)
C22 0.0241(6) 0.0224(6) 0.0187(6) -0.0010(5) 0.0054(5) -0.0031(5)
F1 0.0517(7) 0.0210(4) 0.0242(5) 0.0034(3) 0.0093(4) -0.0034(4)
F2 0.0524(7) 0.0326(5) 0.0191(4) -0.0001(4) -0.0053(4) -0.0120(5)
F3 0.0322(5) 0.0606(7) 0.0288(5) 0.0119(5) 0.0175(4) 0.0088(5)
C23 0.0221(6) 0.0238(6) 0.0219(6) -0.0023(5) -0.0006(5) 0.0027(5)
F4 0.0322(5) 0.0346(5) 0.0215(4) -0.0026(4) -0.0055(4) 0.0056(4)
F5 0.0239(5) 0.0492(6) 0.0346(5) 0.0009(5) 0.0037(4) 0.0142(4)
F6 0.0428(6) 0.0200(4) 0.0448(6) 0.0015(4) -0.0154(5) 0.0007(4)
C24 0.0162(5) 0.0183(5) 0.0172(5) -0.0012(4) 0.0034(4) -0.0005(4)
C25 0.0183(6) 0.0236(6) 0.0173(6) -0.0005(4) 0.0020(4) -0.0031(5)
C26 0.0225(6) 0.0316(7) 0.0168(6) 0.0016(5) 0.0031(5) -0.0057(5)
C27 0.0230(6) 0.0250(6) 0.0249(7) 0.0016(5) 0.0063(5) -0.0058(5)
C28 0.0273(7) 0.0223(6) 0.0258(7) -0.0058(5) 0.0085(5) -0.0075(5)
C29 0.0250(6) 0.0222(6) 0.0211(6) -0.0048(5) 0.0087(5) -0.0046(5)
C30 0.0427(10) 0.0553(11) 0.0191(7) 0.0020(7) 0.0052(7) -0.0227(9)
F7 0.218(3) 0.290(4) 0.0220(7) -0.0408(13) 0.0324(11) -0.220(3)
F8 0.0962(13) 0.0858(12) 0.0393(7) 0.0193(7) 0.0418(8) 0.0465(10)
F9 0.0750(10) 0.0834(11) 0.0401(7) 0.0357(7) 0.0241(7) 0.0293(9)
C31 0.0582(13) 0.0396(10) 0.0419(11) -0.0197(8) 0.0237(10) -0.0278(9)
F10 0.174(6) 0.0552(17) 0.0507(16) -0.0151(14) 0.037(2) -0.082(3)
F11 0.091(3) 0.084(2) 0.075(3) -0.032(2) -0.035(2) -0.030(2)
F12 0.089(3) 0.060(2) 0.086(3) -0.055(2) 0.046(2) -0.0238(18)
C31' 0.0582(13) 0.0396(10) 0.0419(11) -0.0197(8) 0.0237(10) -0.0278(9)
F10' 0.175(13) 0.076(9) 0.191(18) -0.093(11) -0.044(13) 0.048(8)
F11' 0.40(4) 0.119(13) 0.025(3) 0.001(6) -0.025(11) -0.182(18)
F12' 0.102(8) 0.193(14) 0.119(10) -0.129(10) 0.078(7) -0.127(9)
C32 0.0168(5) 0.0180(5) 0.0173(5) -0.0003(4) 0.0032(4) -0.0002(4)
C33 0.0169(5) 0.0219(6) 0.0166(5) 0.0010(4) 0.0032(4) -0.0003(4)
C34 0.0172(6) 0.0282(6) 0.0167(6) 0.0001(5) 0.0016(4) -0.0013(5)
C35 0.0239(6) 0.0256(6) 0.0189(6) -0.0042(5) 0.0019(5) -0.0030(5)
C36 0.0215(6) 0.0204(6) 0.0219(6) -0.0040(5) 0.0043(5) -0.0008(5)
C37 0.0161(5) 0.0209(6) 0.0223(6) -0.0035(5) 0.0028(4) 0.0000(4)
C38 0.0203(6) 0.0444(9) 0.0223(7) -0.0022(6) -0.0010(5) -0.0018(6)
F13 0.0289(10) 0.088(2) 0.0499(18) 0.0394(17) -0.0129(10) -0.0060(13)
F14 0.0178(8) 0.125(4) 0.0393(14) -0.0408(19) -0.0031(8) 0.0129(14)
F15 0.0290(10) 0.0415(11) 0.094(3) -0.0055(12) -0.0164(12) -0.0124(8)
C38' 0.0203(6) 0.0444(9) 0.0223(7) -0.0022(6) -0.0010(5) -0.0018(6)
F13' 0.020(2) 0.168(10) 0.111(7) 0.081(7) -0.002(3) -0.018(4)
F14' 0.034(3) 0.236(14) 0.042(4) -0.072(7) -0.017(2) 0.024(5)
F15' 0.041(3) 0.056(3) 0.170(8) -0.013(4) -0.053(4) 0.017(2)
C39 0.0298(8) 0.0300(7) 0.0340(8) -0.0140(6) 0.0032(6) 0.0028(6)
F16 0.0510(8) 0.0637(9) 0.0465(7) -0.0079(6) 0.0263(6) 0.0094(6)
F17 0.0539(8) 0.0558(8) 0.0562(8) -0.0146(6) -0.0027(6) 0.0334(7)
F18 0.0448(8) 0.0601(9) 0.1167(14) -0.0647(10) 0.0170(8) -0.0094(7)
C40 0.0164(5) 0.0195(5) 0.0177(5) -0.0022(4) 0.0031(4) 0.0004(4)
C41 0.0174(5) 0.0234(6) 0.0187(6) -0.0027(5) 0.0010(4) -0.0020(4)
C42 0.0176(6) 0.0291(7) 0.0205(6) -0.0036(5) -0.0006(5) 0.0009(5)
C43 0.0228(6) 0.0262(6) 0.0237(7) -0.0005(5) -0.0012(5) 0.0048(5)
C44 0.0227(6) 0.0192(6) 0.0260(7) -0.0001(5) 0.0009(5) 0.0023(5)
C45 0.0177(6) 0.0199(6) 0.0251(6) -0.0007(5) 0.0011(5) 0.0000(4)
C46 0.0220(7) 0.0376(8) 0.0267(7) -0.0038(6) -0.0034(5) 0.0007(6)
F19 0.0314(6) 0.0607(8) 0.0552(8) -0.0320(6) -0.0106(5) 0.0016(5)
F20 0.0314(6) 0.0463(7) 0.0792(10) -0.0049(7) -0.0228(6) 0.0085(5)
F21 0.0270(6) 0.1196(14) 0.0423(7) 0.0197(8) -0.0053(5) -0.0271(7)
C47 0.0310(8) 0.0219(7) 0.0423(9) 0.0065(6) -0.0040(7) 0.0010(6)
F22 0.1382(18) 0.0358(7) 0.0912(13) -0.0242(8) 0.0413(12) -0.0337(10)
F23 0.0927(13) 0.0540(9) 0.0836(12) 0.0423(9) -0.0383(10) -0.0328(9)
F24 0.0322(7) 0.0463(8) 0.183(2) 0.0581(11) 0.0195(10) 0.0011(6)

loop_
_atom_type_symbol
_atom_type_description
_atom_type_scat_dispersion_real
_atom_type_scat_dispersion_imag
_atom_type_scat_source
C C 0.0033 0.0016 'International Tables Vol C Tables 4.2.6.8 and 6.1.1.4'
H H 0.0000 0.0000 'International Tables Vol C Tables 4.2.6.8 and 6.1.1.4'
B B 0.0013 0.0007 'International Tables Vol C Tables 4.2.6.8 and 6.1.1.4'
Cr Cr 0.3209 0.6236 'International Tables Vol C Tables 4.2.6.8 and 6.1.1.4'
F F 0.0171 0.0103 'International Tables Vol C Tables 4.2.6.8 and 6.1.1.4'
N N 0.0061 0.0033 'International Tables Vol C Tables 4.2.6.8 and 6.1.1.4'
O O 0.0106 0.0060 'International Tables Vol C Tables 4.2.6.8 and 6.1.1.4'

loop_
_geom_angle_atom_site_label_1
_geom_angle_atom_site_label_2
_geom_angle_atom_site_label_3
_geom_angle
_geom_angle_site_symmetry_1
_geom_angle_site_symmetry_3
O1 Cr1 N2 90.96(4) . 2
O1 Cr1 N2 90.96(4) . .
N2 Cr1 N2 178.08(7) 2 .
O1 Cr1 N1 94.27(3) . .
N2 Cr1 N1 97.60(5) 2 .
N2 Cr1 N1 82.26(5) . .
O1 Cr1 N1 94.27(3) . 2
N2 Cr1 N1 82.26(5) 2 2
N2 Cr1 N1 97.60(5) . 2
N1 Cr1 N1 171.46(6) . 2
O1 Cr1 N3 180.0 . .
N2 Cr1 N3 89.04(4) 2 .
N2 Cr1 N3 89.04(4) . .
N1 Cr1 N3 85.73(3) . .
N1 Cr1 N3 85.73(3) 2 .
Cr1 O1 H1H 109.5 . .
C1 N1 C5 119.03(12) . .
C1 N1 Cr1 120.78(9) . .
C5 N1 Cr1 120.16(9) . .
C12 N2 C8 118.71(14) . .
C12 N2 Cr1 120.71(11) . .
C8 N2 Cr1 120.51(11) . .
C13 N3 C13 119.68(18) 2 .
C13 N3 Cr1 120.16(9) 2 .
C13 N3 Cr1 120.16(9) . .
N1 C1 C2 122.73(14) . .
N1 C1 H1 118.6 . .
C2 C1 H1 118.6 . .
C3 C2 C1 118.50(14) . .
C3 C2 H2 120.7 . .
C1 C2 H2 120.7 . .
C2 C3 C4 119.15(13) . .
C2 C3 H3 120.4 . .
C4 C3 H3 120.4 . .
C3 C4 C5 119.86(14) . .
C3 C4 H4 120.1 . .
C5 C4 H4 120.1 . .
N1 C5 C4 120.58(13) . .
N1 C5 C6 117.53(12) . .
C4 C5 C6 121.88(13) . .
C7 C6 C8 109.27(15) . .
C7 C6 C13 110.07(14) . .
C8 C6 C13 111.36(12) . .
C7 C6 C5 109.58(12) . .
C8 C6 C5 108.59(12) . .
C13 C6 C5 107.94(13) . .
C6 C7 H7A 109.5 . .
C6 C7 H7B 109.5 . .
H7A C7 H7B 109.5 . .
C6 C7 H7C 109.5 . .
H7A C7 H7C 109.5 . .
H7B C7 H7C 109.5 . .
N2 C8 C9 120.22(16) . .
N2 C8 C6 117.34(14) . .
C9 C8 C6 122.29(15) . .
C10 C9 C8 120.15(18) . .
C10 C9 H9 119.9 . .
C8 C9 H9 119.9 . .
C11 C10 C9 119.38(18) . .
C11 C10 H10 120.3 . .
C9 C10 H10 120.3 . .
C10 C11 C12 118.16(19) . .
C10 C11 H11 120.9 . .
C12 C11 H11 120.9 . .
N2 C12 C11 123.20(17) . .
N2 C12 H12 118.4 . .
C11 C12 H12 118.4 . .
N3 C13 C14 121.22(17) . .
N3 C13 C6 117.29(13) . .
C14 C13 C6 121.47(15) . .
C15 C14 C13 119.04(18) . .
C15 C14 H14 120.5 . .
C13 C14 H14 120.5 . .
C14 C15 C14 119.8(2) . 2
C14 C15 H15 120.1 . .
C14 C15 H15 120.1 2 .
C24 B1 C32 109.90(11) . .
C24 B1 C40 111.00(11) . .
C32 B1 C40 106.40(11) . .
C24 B1 C16 108.74(11) . .
C32 B1 C16 111.22(11) . .
C40 B1 C16 109.58(11) . .
C17 C16 C21 115.83(12) . .
C17 C16 B1 123.57(12) . .
C21 C16 B1 120.58(11) . .
C18 C17 C16 121.86(13) . .
C18 C17 H17 119.1 . .
C16 C17 H17 119.1 . .
C19 C18 C17 121.26(12) . .
C19 C18 C22 119.54(12) . .
C17 C18 C22 119.19(13) . .
C18 C19 C20 117.80(12) . .
C18 C19 H19 121.1 . .
C20 C19 H19 121.1 . .
C19 C20 C21 121.02(13) . .
C19 C20 C23 119.15(12) . .
C21 C20 C23 119.83(12) . .
C20 C21 C16 122.17(12) . .
C20 C21 H21 118.9 . .
C16 C21 H21 118.9 . .
F3 C22 F2 106.46(13) . .
F3 C22 F1 107.16(12) . .
F2 C22 F1 105.51(13) . .
F3 C22 C18 112.16(13) . .
F2 C22 C18 112.72(12) . .
F1 C22 C18 112.35(12) . .
F4 C23 F5 107.11(13) . .
F4 C23 F6 106.18(13) . .
F5 C23 F6 106.07(12) . .
F4 C23 C20 112.49(12) . .
F5 C23 C20 112.37(12) . .
F6 C23 C20 112.16(12) . .
C29 C24 C25 115.87(12) . .
C29 C24 B1 120.42(11) . .
C25 C24 B1 123.69(12) . .
C26 C25 C24 121.91(13) . .
C26 C25 H25 119.0 . .
C24 C25 H25 119.0 . .
C27 C26 C25 121.33(13) . .
C27 C26 C30 117.78(14) . .
C25 C26 C30 120.88(14) . .
C28 C27 C26 117.69(13) . .
C28 C27 H27 121.2 . .
C26 C27 H27 121.2 . .
C27 C28 C29 121.07(14) . .
C27 C28 C31 119.52(14) . .
C29 C28 C31 119.40(14) . .
C28 C29 C24 122.12(13) . .
C28 C29 H29 118.9 . .
C24 C29 H29 118.9 . .
F7 C30 F8 107.8(3) . .
F7 C30 F9 106.6(2) . .
F8 C30 F9 103.02(16) . .
F7 C30 C26 113.70(15) . .
F8 C30 C26 112.99(17) . .
F9 C30 C26 112.00(18) . .
F10 C31 F12 109.3(4) . .
F10 C31 F11 106.9(4) . .
F12 C31 F11 102.0(4) . .
F10 C31 C28 114.0(3) . .
F12 C31 C28 113.4(2) . .
F11 C31 C28 110.4(3) . .
C33 C32 C37 115.62(12) . .
C33 C32 B1 126.23(12) . .
C37 C32 B1 118.16(12) . .
C32 C33 C34 122.32(13) . .
C32 C33 H33 118.8 . .
C34 C33 H33 118.8 . .
C35 C34 C33 120.60(13) . .
C35 C34 C38 119.10(14) . .
C33 C34 C38 120.30(13) . .
C36 C35 C34 118.28(13) . .
C36 C35 H35 120.9 . .
C34 C35 H35 120.9 . .
C35 C36 C37 120.93(13) . .
C35 C36 C39 119.86(14) . .
C37 C36 C39 119.14(14) . .
C36 C37 C32 122.16(13) . .
C36 C37 H37 118.9 . .
C32 C37 H37 118.9 . .
F14 C38 F13 109.6(3) . .
F14 C38 F15 104.6(2) . .
F13 C38 F15 102.0(2) . .
F14 C38 C34 115.29(16) . .
F13 C38 C34 112.80(17) . .
F15 C38 C34 111.45(17) . .
F18 C39 F17 108.41(17) . .
F18 C39 F16 106.28(17) . .
F17 C39 F16 103.80(16) . .
F18 C39 C36 113.62(15) . .
F17 C39 C36 112.75(14) . .
F16 C39 C36 111.32(15) . .
C41 C40 C45 115.36(13) . .
C41 C40 B1 125.36(12) . .
C45 C40 B1 119.28(12) . .
C40 C41 C42 122.10(13) . .
C40 C41 H41 119.0 . .
C42 C41 H41 119.0 . .
C43 C42 C41 121.27(14) . .
C43 C42 C46 119.06(14) . .
C41 C42 C46 119.65(14) . .
C42 C43 C44 117.75(14) . .
C42 C43 H43 121.1 . .
C44 C43 H43 121.1 . .
C45 C44 C43 120.71(14) . .
C45 C44 C47 119.91(14) . .
C43 C44 C47 119.35(14) . .
C44 C45 C40 122.80(14) . .
C44 C45 H45 118.6 . .
C40 C45 H45 118.6 . .
F21 C46 F20 106.11(16) . .
F21 C46 F19 107.64(17) . .
F20 C46 F19 104.60(15) . .
F21 C46 C42 113.22(14) . .
F20 C46 C42 113.34(15) . .
F19 C46 C42 111.36(13) . .
F22 C47 F24 106.7(2) . .
F22 C47 F23 104.38(19) . .
F24 C47 F23 105.26(19) . .
F22 C47 C44 112.96(16) . .
F24 C47 C44 113.40(14) . .
F23 C47 C44 113.36(16) . .

loop_
_geom_bond_atom_site_label_1
_geom_bond_atom_site_label_2
_geom_bond_distance
_geom_bond_site_symmetry_2
Cr1 O1 1.8735(16) .
Cr1 N2 2.0675(14) 2
Cr1 N2 2.0675(14) .
Cr1 N1 2.0755(12) .
Cr1 N1 2.0755(12) 2
Cr1 N3 2.0912(17) .
O1 H1H 0.8400 .
N1 C1 1.3459(17) .
N1 C5 1.3508(18) .
N2 C12 1.349(2) .
N2 C8 1.3515(19) .
N3 C13 1.3518(18) 2
N3 C13 1.3518(18) .
C1 C2 1.380(2) .
C1 H1 0.9500 .
C2 C3 1.379(2) .
C2 H2 0.9500 .
C3 C4 1.384(2) .
C3 H3 0.9500 .
C4 C5 1.3904(19) .
C4 H4 0.9500 .
C5 C6 1.539(2) .
C6 C7 1.532(2) .
C6 C8 1.536(2) .
C6 C13 1.538(2) .
C7 H7A 0.9800 .
C7 H7B 0.9800 .
C7 H7C 0.9800 .
C8 C9 1.388(3) .
C9 C10 1.384(3) .
C9 H9 0.9500 .
C10 C11 1.371(3) .
C10 H10 0.9500 .
C11 C12 1.378(3) .
C11 H11 0.9500 .
C12 H12 0.9500 .
C13 C14 1.392(2) .
C14 C15 1.381(3) .
C14 H14 0.9500 .
C15 C14 1.381(3) 2
C15 H15 0.9500 .
B1 C24 1.6420(19) .
B1 C32 1.645(2) .
B1 C40 1.648(2) .
B1 C16 1.6479(19) .
C16 C17 1.4026(18) .
C16 C21 1.4080(19) .
C17 C18 1.4003(18) .
C17 H17 0.9500 .
C18 C19 1.387(2) .
C18 C22 1.5000(19) .
C19 C20 1.3915(19) .
C19 H19 0.9500 .
C20 C21 1.3934(18) .
C20 C23 1.501(2) .
C21 H21 0.9500 .
C22 F3 1.3350(18) .
C22 F2 1.3393(18) .
C22 F1 1.3396(18) .
C23 F4 1.3359(18) .
C23 F5 1.3414(18) .
C23 F6 1.3464(18) .
C24 C29 1.397(2) .
C24 C25 1.4018(19) .
C25 C26 1.3925(19) .
C25 H25 0.9500 .
C26 C27 1.385(2) .
C26 C30 1.497(2) .
C27 C28 1.384(2) .
C27 H27 0.9500 .
C28 C29 1.397(2) .
C28 C31 1.490(2) .
C29 H29 0.9500 .
C30 F7 1.285(2) .
C30 F8 1.322(3) .
C30 F9 1.347(3) .
C31 F10 1.299(4) .
C31 F12 1.302(4) .
C31 F11 1.363(5) .
C32 C33 1.395(2) .
C32 C37 1.4102(18) .
C33 C34 1.401(2) .
C33 H33 0.9500 .
C34 C35 1.387(2) .
C34 C38 1.494(2) .
C35 C36 1.383(2) .
C35 H35 0.9500 .
C36 C37 1.391(2) .
C36 C39 1.499(2) .
C37 H37 0.9500 .
C38 F14 1.286(3) .
C38 F13 1.311(3) .
C38 F15 1.383(3) .
C39 F18 1.315(2) .
C39 F17 1.338(2) .
C39 F16 1.341(2) .
C40 C41 1.399(2) .
C40 C45 1.4079(19) .
C41 C42 1.399(2) .
C41 H41 0.9500 .
C42 C43 1.386(2) .
C42 C46 1.497(2) .
C43 C44 1.391(2) .
C43 H43 0.9500 .
C44 C45 1.389(2) .
C44 C47 1.496(2) .
C45 H45 0.9500 .
C46 F21 1.316(2) .
C46 F20 1.335(2) .
C46 F19 1.341(2) .
C47 F22 1.308(2) .
C47 F24 1.314(2) .
C47 F23 1.328(2) .

loop_
_geom_torsion_atom_site_label_1
_geom_torsion_atom_site_label_2
_geom_torsion_atom_site_label_3
_geom_torsion_atom_site_label_4
_geom_torsion
_geom_torsion_site_symmetry_1
_geom_torsion_site_symmetry_4
O1 Cr1 N1 C1 -41.66(11) . .
N2 Cr1 N1 C1 49.88(12) 2 .
N2 Cr1 N1 C1 -132.06(12) . .
N1 Cr1 N1 C1 138.36(11) 2 .
N3 Cr1 N1 C1 138.34(11) . .
O1 Cr1 N1 C5 140.48(11) . .
N2 Cr1 N1 C5 -127.98(11) 2 .
N2 Cr1 N1 C5 50.09(11) . .
N1 Cr1 N1 C5 -39.50(11) 2 .
N3 Cr1 N1 C5 -39.52(11) . .
O1 Cr1 N2 C12 32.68(11) . .
N2 Cr1 N2 C12 -147.29(11) 2 .
N1 Cr1 N2 C12 126.86(12) . .
N1 Cr1 N2 C12 -61.75(12) 2 .
N3 Cr1 N2 C12 -147.32(11) . .
O1 Cr1 N2 C8 -144.45(11) . .
N2 Cr1 N2 C8 35.58(11) 2 .
N1 Cr1 N2 C8 -50.27(11) . .
N1 Cr1 N2 C8 121.12(11) 2 .
N3 Cr1 N2 C8 35.55(11) . .
O1 Cr1 N3 C13 6(73) . 2
N2 Cr1 N3 C13 -37.76(9) 2 2
N2 Cr1 N3 C13 142.24(9) . 2
N1 Cr1 N3 C13 -135.45(9) . 2
N1 Cr1 N3 C13 44.55(9) 2 2
O1 Cr1 N3 C13 -174(69) . .
N2 Cr1 N3 C13 142.24(9) 2 .
N2 Cr1 N3 C13 -37.76(9) . .
N1 Cr1 N3 C13 44.55(9) . .
N1 Cr1 N3 C13 -135.45(9) 2 .
C5 N1 C1 C2 4.2(2) . .
Cr1 N1 C1 C2 -173.71(11) . .
N1 C1 C2 C3 -1.5(2) . .
C1 C2 C3 C4 -1.9(2) . .
C2 C3 C4 C5 2.6(2) . .
C1 N1 C5 C4 -3.4(2) . .
Cr1 N1 C5 C4 174.49(11) . .
C1 N1 C5 C6 175.72(13) . .
Cr1 N1 C5 C6 -6.39(18) . .
C3 C4 C5 N1 0.1(2) . .
C3 C4 C5 C6 -179.02(15) . .
N1 C5 C6 C7 -175.25(15) . .
C4 C5 C6 C7 3.9(2) . .
N1 C5 C6 C8 -55.96(18) . .
C4 C5 C6 C8 123.15(16) . .
N1 C5 C6 C13 64.88(17) . .
C4 C5 C6 C13 -116.00(16) . .
C12 N2 C8 C9 5.0(2) . .
Cr1 N2 C8 C9 -177.76(13) . .
C12 N2 C8 C6 -170.66(13) . .
Cr1 N2 C8 C6 6.53(18) . .
C7 C6 C8 N2 175.42(14) . .
C13 C6 C8 N2 -62.77(17) . .
C5 C6 C8 N2 55.94(17) . .
C7 C6 C8 C9 -0.2(2) . .
C13 C6 C8 C9 121.62(18) . .
C5 C6 C8 C9 -119.67(17) . .
N2 C8 C9 C10 -2.9(3) . .
C6 C8 C9 C10 172.55(17) . .
C8 C9 C10 C11 -0.4(3) . .
C9 C10 C11 C12 1.4(3) . .
C8 N2 C12 C11 -4.1(2) . .
Cr1 N2 C12 C11 178.74(13) . .
C10 C11 C12 N2 0.8(3) . .
C13 N3 C13 C14 -0.87(13) 2 .
Cr1 N3 C13 C14 179.12(13) . .
C13 N3 C13 C6 177.46(16) 2 .
Cr1 N3 C13 C6 -2.54(16) . .
C7 C6 C13 N3 -178.64(13) . .
C8 C6 C13 N3 60.02(17) . .
C5 C6 C13 N3 -59.08(16) . .
C7 C6 C13 C14 -0.3(2) . .
C8 C6 C13 C14 -121.65(17) . .
C5 C6 C13 C14 119.25(17) . .
N3 C13 C14 C15 1.7(3) . .
C6 C13 C14 C15 -176.53(14) . .
C13 C14 C15 C14 -0.84(12) . 2
C24 B1 C16 C17 -128.21(13) . .
C32 B1 C16 C17 110.64(14) . .
C40 B1 C16 C17 -6.72(17) . .
C24 B1 C16 C21 53.40(16) . .
C32 B1 C16 C21 -67.75(15) . .
C40 B1 C16 C21 174.89(12) . .
C21 C16 C17 C18 1.99(19) . .
B1 C16 C17 C18 -176.47(12) . .
C16 C17 C18 C19 -0.2(2) . .
C16 C17 C18 C22 179.01(12) . .
C17 C18 C19 C20 -0.9(2) . .
C22 C18 C19 C20 179.85(12) . .
C18 C19 C20 C21 0.2(2) . .
C18 C19 C20 C23 -179.76(12) . .
C19 C20 C21 C16 1.7(2) . .
C23 C20 C21 C16 -178.34(13) . .
C17 C16 C21 C20 -2.7(2) . .
B1 C16 C21 C20 175.79(12) . .
C19 C18 C22 F3 22.49(19) . .
C17 C18 C22 F3 -156.74(13) . .
C19 C18 C22 F2 -97.66(16) . .
C17 C18 C22 F2 83.10(16) . .
C19 C18 C22 F1 143.28(13) . .
C17 C18 C22 F1 -35.95(18) . .
C19 C20 C23 F4 -146.10(13) . .
C21 C20 C23 F4 33.93(19) . .
C19 C20 C23 F5 -25.13(19) . .
C21 C20 C23 F5 154.90(13) . .
C19 C20 C23 F6 94.27(16) . .
C21 C20 C23 F6 -85.70(16) . .
C32 B1 C24 C29 169.78(13) . .
C40 B1 C24 C29 -72.79(16) . .
C16 B1 C24 C29 47.82(17) . .
C32 B1 C24 C25 -11.72(18) . .
C40 B1 C24 C25 105.70(15) . .
C16 B1 C24 C25 -133.69(14) . .
C29 C24 C25 C26 0.7(2) . .
B1 C24 C25 C26 -177.87(14) . .
C24 C25 C26 C27 0.2(2) . .
C24 C25 C26 C30 178.81(16) . .
C25 C26 C27 C28 -0.8(2) . .
C30 C26 C27 C28 -179.55(17) . .
C26 C27 C28 C29 0.7(2) . .
C26 C27 C28 C31 179.40(19) . .
C27 C28 C29 C24 0.2(3) . .
C31 C28 C29 C24 -178.54(18) . .
C25 C24 C29 C28 -0.8(2) . .
B1 C24 C29 C28 177.76(14) . .
C27 C26 C30 F7 -163.4(3) . .
C25 C26 C30 F7 17.9(4) . .
C27 C26 C30 F8 73.3(2) . .
C25 C26 C30 F8 -105.4(2) . .
C27 C26 C30 F9 -42.5(2) . .
C25 C26 C30 F9 138.82(17) . .
C27 C28 C31 F10 8.7(5) . .
C29 C28 C31 F10 -172.6(4) . .
C27 C28 C31 F12 134.6(4) . .
C29 C28 C31 F12 -46.6(5) . .
C27 C28 C31 F11 -111.6(3) . .
C29 C28 C31 F11 67.1(3) . .
C24 B1 C32 C33 -104.96(15) . .
C40 B1 C32 C33 134.79(13) . .
C16 B1 C32 C33 15.51(18) . .
C24 B1 C32 C37 74.62(15) . .
C40 B1 C32 C37 -45.64(15) . .
C16 B1 C32 C37 -164.91(12) . .
C37 C32 C33 C34 2.5(2) . .
B1 C32 C33 C34 -177.89(13) . .
C32 C33 C34 C35 -1.8(2) . .
C32 C33 C34 C38 178.64(14) . .
C33 C34 C35 C36 -0.9(2) . .
C38 C34 C35 C36 178.65(14) . .
C34 C35 C36 C37 2.7(2) . .
C34 C35 C36 C39 -174.17(15) . .
C35 C36 C37 C32 -2.0(2) . .
C39 C36 C37 C32 174.93(14) . .
C33 C32 C37 C36 -0.6(2) . .
B1 C32 C37 C36 179.73(13) . .
C35 C34 C38 F14 155.9(3) . .
C33 C34 C38 F14 -24.5(3) . .
C35 C34 C38 F13 -77.1(3) . .
C33 C34 C38 F13 102.5(3) . .
C35 C34 C38 F15 36.9(3) . .
C33 C34 C38 F15 -143.5(2) . .
C35 C36 C39 F18 -24.8(3) . .
C37 C36 C39 F18 158.20(18) . .
C35 C36 C39 F17 -148.71(16) . .
C37 C36 C39 F17 34.3(2) . .
C35 C36 C39 F16 95.10(19) . .
C37 C36 C39 F16 -81.9(2) . .
C24 B1 C40 C41 14.66(18) . .
C32 B1 C40 C41 134.19(13) . .
C16 B1 C40 C41 -105.46(14) . .
C24 B1 C40 C45 -164.92(12) . .
C32 B1 C40 C45 -45.38(15) . .
C16 B1 C40 C45 74.97(15) . .
C45 C40 C41 C42 1.0(2) . .
B1 C40 C41 C42 -178.60(13) . .
C40 C41 C42 C43 -0.2(2) . .
C40 C41 C42 C46 -178.23(13) . .
C41 C42 C43 C44 -0.8(2) . .
C46 C42 C43 C44 177.26(14) . .
C42 C43 C44 C45 0.9(2) . .
C42 C43 C44 C47 179.09(15) . .
C43 C44 C45 C40 -0.1(2) . .
C47 C44 C45 C40 -178.29(14) . .
C41 C40 C45 C44 -0.8(2) . .
B1 C40 C45 C44 178.79(13) . .
C43 C42 C46 F21 138.73(17) . .
C41 C42 C46 F21 -43.2(2) . .
C43 C42 C46 F20 17.8(2) . .
C41 C42 C46 F20 -164.15(15) . .
C43 C42 C46 F19 -99.82(18) . .
C41 C42 C46 F19 78.24(19) . .
C45 C44 C47 F22 87.7(2) . .
C43 C44 C47 F22 -90.5(2) . .
C45 C44 C47 F24 -33.8(3) . .
C43 C44 C47 F24 147.98(19) . .
C45 C44 C47 F23 -153.79(18) . .
C43 C44 C47 F23 28.0(2) . .

loop_
_platon_squeeze_void_nr
_platon_squeeze_void_average_x
_platon_squeeze_void_average_y
_platon_squeeze_void_average_z
_platon_squeeze_void_volume
_platon_squeeze_void_count_electrons
_platon_squeeze_void_content
1 0.250 0.250 0.500 230 30 ' '
2 0.750 0.250 1.000 230 30 ' '
3 0.750 0.750 0.500 230 30 ' '
4 0.250 0.750 1.000 230 30 ' '
